data_4506901
loop_
_publ_author_name
'Manos, Manolis J.'
'Moushi, Eleni E.'
'Papaefstathiou, Giannis S.'
'Tasiopoulos, Anastasios J.'

_publ_section_title
;
 New Zn2+Metal Organic Frameworks with Unique Network Topologies from the
 Combination of Trimesic Acid and Amino-Alcohols
;
_journal_issue 11
_journal_name_full 'Crystal Growth &amp; Design'
_journal_page_first 5471
_journal_paper_doi 10.1021/cg301047w
_journal_volume 12
_journal_year 2012
_chemical_formula_moiety 'C12 H4 O8 Zn, 2(C6 H16 N O3)'
_chemical_formula_sum 'C24 H36 N2 O14 Zn'
_chemical_formula_weight 641.92
_chemical_name_systematic
; 
 ? 
;
_space_group_IT_number 220
_symmetry_cell_setting cubic
_symmetry_space_group_name_Hall 'I -4bd 2c 3'
_symmetry_space_group_name_H-M 'I -4 3 d'
_atom_sites_solution_hydrogens geom
_atom_sites_solution_primary direct
_atom_sites_solution_secondary difmap
_audit_creation_method SHELXL-97
_cell_angle_alpha 90.00
_cell_angle_beta 90.00
_cell_angle_gamma 90.00
_cell_formula_units_Z 12
_cell_length_a 20.413(5)
_cell_length_b 20.413(5)
_cell_length_c 20.413(5)
_cell_measurement_reflns_used 10901
_cell_measurement_temperature 100(2)
_cell_measurement_theta_max 30.1169
_cell_measurement_theta_min 3.1457
_cell_volume 8506(4)
_computing_cell_refinement 'CrysAlis RED'
_computing_data_collection 'CrysAlis CCD'
_computing_data_reduction 'CrysAlis RED'
_computing_molecular_graphics
;
 DIAMOND (Brandenburg, 2006)
 MERCURY (Bruno et al. 2002)
;
_computing_publication_material 'WINGX (Farrugia, 1999)'
_computing_structure_refinement 'SHELXL-97 (Sheldrick, 1997)'
_computing_structure_solution 'SHELXL-97 (Sheldrick, 1997)'
_diffrn_ambient_temperature 100(2)
_diffrn_detector_area_resol_mean 10.4223
_diffrn_measured_fraction_theta_full 0.997
_diffrn_measured_fraction_theta_max 0.997
_diffrn_measurement_device_type 'SuperNova, Dual, Cu at zero, Atlas'
_diffrn_measurement_method '\w scans'
_diffrn_radiation_monochromator mirror
_diffrn_radiation_source 'SuperNova (Mo) X-ray Source'
_diffrn_radiation_type MoK\a
_diffrn_radiation_wavelength 0.71073
_diffrn_reflns_av_R_equivalents 0.0394
_diffrn_reflns_av_sigmaI/netI 0.0165
_diffrn_reflns_limit_h_max 20
_diffrn_reflns_limit_h_min -24
_diffrn_reflns_limit_k_max 24
_diffrn_reflns_limit_k_min -20
_diffrn_reflns_limit_l_max 24
_diffrn_reflns_limit_l_min -23
_diffrn_reflns_number 25869
_diffrn_reflns_theta_full 24.97
_diffrn_reflns_theta_max 24.97
_diffrn_reflns_theta_min 3.16
_exptl_absorpt_coefficient_mu 0.939
_exptl_absorpt_correction_T_max 1.00000
_exptl_absorpt_correction_T_min 0.85469
_exptl_absorpt_correction_type multi-scan
_exptl_absorpt_process_details 'Empirical absorption correction (CrysAlis RED, Oxford Diffraction)'
_exptl_crystal_colour colorless
_exptl_crystal_density_diffrn 1.504
_exptl_crystal_density_method 'not measured'
_exptl_crystal_description polyhedral
_exptl_crystal_F_000 4032
_exptl_crystal_size_max 0.1
_exptl_crystal_size_mid 0.09
_exptl_crystal_size_min 0.08
_refine_diff_density_max 0.568
_refine_diff_density_min -0.384
_refine_diff_density_rms 0.097
_refine_ls_abs_structure_details 'Flack H D (1983), Acta Cryst. A39, 876-881'
_refine_ls_abs_structure_Flack 0.09(4)
_refine_ls_extinction_method none
_refine_ls_goodness_of_fit_ref 1.097
_refine_ls_hydrogen_treatment constr
_refine_ls_matrix_type full
_refine_ls_number_parameters 49
_refine_ls_number_reflns 1251
_refine_ls_number_restraints 0
_refine_ls_restrained_S_all 1.097
_refine_ls_R_factor_all 0.0549
_refine_ls_R_factor_gt 0.0503
_refine_ls_shift/su_max 0.000
_refine_ls_shift/su_mean 0.000
_refine_ls_structure_factor_coef Fsqd
_refine_ls_weighting_details 'calc w=1/[\s^2^(Fo^2^)+(0.1060P)^2^+0.0000P] where P=(Fo^2^+2Fc^2^)/3'
_refine_ls_weighting_scheme calc
_refine_ls_wR_factor_gt 0.1441
_refine_ls_wR_factor_ref 0.1457
_reflns_number_gt 1104
_reflns_number_total 1251
_reflns_threshold_expression >2sigma(I)
_cod_data_source_file cg301047w_si_002.cif
_cod_data_source_block 1
_cod_depositor_comments
;
The following automatic conversions were performed:

'_symmetry_cell_setting' value 'Cubic' changed to 'cubic' according
to /home/saulius/struct/CIF-dictionaries/cif_core.dic dictionary
named 'cif_core.dic' version 2.4.2 from 2011-04-26.

Automatic conversion script
Id: cif_fix_values 1891 2012-01-12 08:04:46Z andrius 
;
_cod_database_code 4506901

loop_
_symmetry_equiv_pos_as_xyz
'x, y, z'
'-x, -y+1/2, z'
'x, -y, -z+1/2'
'-x+1/2, y, -z'
'z, x, y'
'y, z, x'
'-z, -x+1/2, y'
'-y+1/2, z, -x'
'z, -x, -y+1/2'
'-y, -z+1/2, x'
'-z+1/2, x, -y'
'y, -z, -x+1/2'
'y+1/4, x+1/4, z+1/4'
'-y+3/4, -x+1/4, z+1/4'
'-y+1/4, x+1/4, -z+3/4'
'y+1/4, -x+3/4, -z+1/4'
'x+1/4, z+1/4, y+1/4'
'z+1/4, y+1/4, x+1/4'
'-x+3/4, -z+1/4, y+1/4'
'z+1/4, -y+3/4, -x+1/4'
'-x+1/4, z+1/4, -y+3/4'
'-z+3/4, -y+1/4, x+1/4'
'x+1/4, -z+3/4, -y+1/4'
'-z+1/4, y+1/4, -x+3/4'
'x+1/2, y+1/2, z+1/2'
'-x+1/2, -y+1, z+1/2'
'x+1/2, -y+1/2, -z+1'
'-x+1, y+1/2, -z+1/2'
'z+1/2, x+1/2, y+1/2'
'y+1/2, z+1/2, x+1/2'
'-z+1/2, -x+1, y+1/2'
'-y+1, z+1/2, -x+1/2'
'z+1/2, -x+1/2, -y+1'
'-y+1/2, -z+1, x+1/2'
'-z+1, x+1/2, -y+1/2'
'y+1/2, -z+1/2, -x+1'
'y+3/4, x+3/4, z+3/4'
'-y+5/4, -x+3/4, z+3/4'
'-y+3/4, x+3/4, -z+5/4'
'y+3/4, -x+5/4, -z+3/4'
'x+3/4, z+3/4, y+3/4'
'z+3/4, y+3/4, x+3/4'
'-x+5/4, -z+3/4, y+3/4'
'z+3/4, -y+5/4, -x+3/4'
'-x+3/4, z+3/4, -y+5/4'
'-z+5/4, -y+3/4, x+3/4'
'x+3/4, -z+5/4, -y+3/4'
'-z+3/4, y+3/4, -x+5/4'

loop_
_atom_site_label
_atom_site_type_symbol
_atom_site_fract_x
_atom_site_fract_y
_atom_site_fract_z
_atom_site_U_iso_or_equiv
_atom_site_adp_type
_atom_site_occupancy
_atom_site_symmetry_multiplicity
_atom_site_calc_flag
_atom_site_refinement_flags
Zn1 Zn 0.7500 0.8750 0.5000 0.0536(3) Uani 1 4 d S
O1 O 0.67168(17) 0.92101(15) 0.47335(17) 0.0679(9) Uani 1 1 d .
O2 O 0.68232(19) 0.9898(2) 0.55671(19) 0.0906(12) Uani 1 1 d .
C1 C 0.5716(2) 1.0607(2) 0.5155(2) 0.0632(12) Uani 1 1 d .
H1 H 0.5935 1.0757 0.5525 0.076 Uiso 1 1 calc R
C2 C 0.5943(2) 1.0065(2) 0.4839(2) 0.0641(11) Uani 1 1 d .
C3 C 0.6540(2) 0.9712(2) 0.5080(3) 0.0717(13) Uani 1 1 d .

loop_
_atom_site_aniso_label
_atom_site_aniso_U_11
_atom_site_aniso_U_22
_atom_site_aniso_U_33
_atom_site_aniso_U_23
_atom_site_aniso_U_13
_atom_site_aniso_U_12
Zn1 0.0596(4) 0.0418(5) 0.0596(4) 0.000 0.000 0.000
O1 0.073(2) 0.0536(17) 0.077(2) -0.0067(15) -0.0161(16) 0.0103(14)
O2 0.096(2) 0.090(3) 0.085(2) -0.027(2) -0.039(2) 0.032(2)
C1 0.075(3) 0.059(2) 0.056(3) -0.0022(19) -0.014(2) 0.004(2)
C2 0.066(2) 0.062(2) 0.063(3) -0.005(2) -0.0099(19) 0.011(2)
C3 0.076(3) 0.066(3) 0.073(3) 0.002(2) -0.011(3) 0.004(2)

loop_
_atom_type_symbol
_atom_type_description
_atom_type_scat_dispersion_real
_atom_type_scat_dispersion_imag
_atom_type_scat_source
C C 0.0033 0.0016 'International Tables Vol C Tables 4.2.6.8 and 6.1.1.4'
H H 0.0000 0.0000 'International Tables Vol C Tables 4.2.6.8 and 6.1.1.4'
O O 0.0106 0.0060 'International Tables Vol C Tables 4.2.6.8 and 6.1.1.4'
Zn Zn 0.2839 1.4301 'International Tables Vol C Tables 4.2.6.8 and 6.1.1.4'
N N 0.0061 0.0033 'International Tables Vol C Tables 4.2.6.8 and 6.1.1.4'

loop_
_geom_angle_atom_site_label_1
_geom_angle_atom_site_label_2
_geom_angle_atom_site_label_3
_geom_angle
_geom_angle_site_symmetry_1
_geom_angle_site_symmetry_3
O1 Zn1 O1 103.66(9) 46_564 4_656
O1 Zn1 O1 103.66(9) 46_564 .
O1 Zn1 O1 121.8(2) 4_656 .
O1 Zn1 O1 121.8(2) 46_564 20_566
O1 Zn1 O1 103.66(9) 4_656 20_566
O1 Zn1 O1 103.66(9) . 20_566
C3 O1 Zn1 117.4(3) . .
C2 C1 C2 121.5(4) . 35_556
C2 C1 H1 119.2 . .
C2 C1 H1 119.2 35_556 .
C1 C2 C1 118.5(4) . 36_465
C1 C2 C3 120.8(4) . .
C1 C2 C3 120.7(4) 36_465 .
O2 C3 O1 124.3(4) . .
O2 C3 C2 120.5(5) . .
O1 C3 C2 115.2(5) . .

loop_
_geom_bond_atom_site_label_1
_geom_bond_atom_site_label_2
_geom_bond_distance
_geom_bond_site_symmetry_2
Zn1 O1 1.932(3) 46_564
Zn1 O1 1.932(3) 4_656
Zn1 O1 1.932(3) .
Zn1 O1 1.932(3) 20_566
O1 C3 1.297(6) .
O2 C3 1.210(7) .
C1 C2 1.362(7) .
C1 C2 1.399(6) 35_556
C1 H1 0.9300 .
C2 C1 1.399(6) 36_465
C2 C3 1.499(6) .

loop_
_platon_squeeze_void_nr
_platon_squeeze_void_average_x
_platon_squeeze_void_average_y
_platon_squeeze_void_average_z
_platon_squeeze_void_volume
_platon_squeeze_void_count_electrons
_platon_squeeze_void_content
1 -0.004 0.019 0.154 5550 604 ' '
